data_4121421
loop_
_publ_author_name
'Costa, Jos\'e S\'anchez'
'Rodr\'iguez-Jim\'enez, Santiago'
'Craig, Gavin A.'
'Barth, Benjamin'
'Beavers, Christine M.'
'Teat, Simon J.'
'Arom\'i, Guillem'

_publ_section_title
;
 Three-Way Crystal-to-Crystal Reversible Transformation and Controlled
 Spin Switching by a Nonporous Molecular Material.
;
_journal_issue 10
_journal_name_full 'Journal of the American Chemical Society'
_journal_page_first 3869
_journal_page_last 3874
_journal_paper_doi 10.1021/ja411595y
_journal_volume 136
_journal_year 2014
_chemical_formula_moiety
;
C36 H30 Fe N10 O2, 0.5(C3 H6 O),C3 H6 O, 2(Cl O4) 
;
_chemical_formula_sum 'C40.5 H39 Cl2 Fe N10 O11.5'
_chemical_formula_weight 976.57
_chemical_name_systematic
; 
 ? 
;
_space_group_IT_number 14
_symmetry_cell_setting monoclinic
_symmetry_space_group_name_Hall '-P 2yn'
_symmetry_space_group_name_H-M 'P 1 21/n 1'
_atom_sites_solution_hydrogens difmap
_atom_sites_solution_primary direct
_atom_sites_solution_secondary difmap
_audit_creation_method SHELXL-97
_cell_angle_alpha 90.00
_cell_angle_beta 114.946(2)
_cell_angle_gamma 90.00
_cell_formula_units_Z 4
_cell_length_a 14.0569(17)
_cell_length_b 21.606(3)
_cell_length_c 15.2698(19)
_cell_measurement_reflns_used 8435
_cell_measurement_temperature 250(2)
_cell_measurement_theta_max 28.9
_cell_measurement_theta_min 3.00
_cell_volume 4205.0(9)
_computing_cell_refinement 'SAINT V7.60A (Bruker, 2009)'
_computing_data_collection 'Apex2 v2010.3 (Bruker, 2010)'
_computing_data_reduction SAINT
_computing_molecular_graphics 'SHELXTL 5.1, XP (Sheldrick, 1994)'
_computing_publication_material SHELXL-97
_computing_structure_refinement 'SHELXL-97 (Sheldrick, 1997)'
_computing_structure_solution SHELXS
_diffrn_ambient_temperature 250(2)
_diffrn_detector_area_resol_mean 8.3
_diffrn_measured_fraction_theta_full 0.997
_diffrn_measured_fraction_theta_max 0.997
_diffrn_measurement_device_type 'Bruker Apex2'
_diffrn_measurement_method \w
_diffrn_radiation_monochromator silicon(111)
_diffrn_radiation_source 'Advanced Light Source Beamline 11.3.1'
_diffrn_radiation_type synchrotron
_diffrn_radiation_wavelength 0.77490
_diffrn_reflns_av_R_equivalents 0.0802
_diffrn_reflns_av_sigmaI/netI 0.0803
_diffrn_reflns_limit_h_max 17
_diffrn_reflns_limit_h_min -17
_diffrn_reflns_limit_k_max 27
_diffrn_reflns_limit_k_min -26
_diffrn_reflns_limit_l_max 19
_diffrn_reflns_limit_l_min -19
_diffrn_reflns_number 33790
_diffrn_reflns_theta_full 28.98
_diffrn_reflns_theta_max 26.38
_diffrn_reflns_theta_min 2.76
_exptl_absorpt_coefficient_mu 0.703
_exptl_absorpt_correction_T_max 0.8169
_exptl_absorpt_correction_T_min 0.7201
_exptl_absorpt_correction_type multi-scan
_exptl_absorpt_process_details 'SADABS-2008/1 (Sheldrick, 2008)'
_exptl_crystal_colour 'dark red'
_exptl_crystal_density_diffrn 1.520
_exptl_crystal_density_method 'not measured'
_exptl_crystal_description block
_exptl_crystal_F_000 1984
_exptl_crystal_size_max 0.50
_exptl_crystal_size_mid 0.40
_exptl_crystal_size_min 0.30
_refine_diff_density_max 0.641
_refine_diff_density_min -0.513
_refine_diff_density_rms 0.100
_refine_ls_extinction_method none
_refine_ls_goodness_of_fit_ref 1.048
_refine_ls_hydrogen_treatment constr
_refine_ls_matrix_type full
_refine_ls_number_parameters 681
_refine_ls_number_reflns 8574
_refine_ls_number_restraints 403
_refine_ls_restrained_S_all 1.112
_refine_ls_R_factor_all 0.0590
_refine_ls_R_factor_gt 0.0512
_refine_ls_shift/su_max 0.000
_refine_ls_shift/su_mean 0.000
_refine_ls_structure_factor_coef Fsqd
_refine_ls_weighting_details 'calc w=1/[\s^2^(Fo^2^)+(0.0698P)^2^+1.4652P] where P=(Fo^2^+2Fc^2^)/3'
_refine_ls_weighting_scheme calc
_refine_ls_wR_factor_gt 0.1372
_refine_ls_wR_factor_ref 0.1454
_reflns_number_gt 7269
_reflns_number_total 8574
_reflns_threshold_expression I>2\s(I)
_cod_data_source_file ja411595y_si_005.cif
_cod_data_source_block lp24c
_cod_original_sg_symbol_H-M 'P 2(1)/n'
_cod_original_formula_sum 'C40.50 H39 Cl2 Fe N10 O11.50'
_cod_database_code 4121421

loop_
_symmetry_equiv_pos_as_xyz
'x, y, z'
'-x+1/2, y+1/2, -z+1/2'
'-x, -y, -z'
'x-1/2, -y-1/2, z-1/2'

loop_
_atom_site_label
_atom_site_type_symbol
_atom_site_fract_x
_atom_site_fract_y
_atom_site_fract_z
_atom_site_U_iso_or_equiv
_atom_site_adp_type
_atom_site_occupancy
_atom_site_symmetry_multiplicity
_atom_site_calc_flag
_atom_site_refinement_flags
_atom_site_disorder_assembly
_atom_site_disorder_group
Fe1 Fe 0.42375(2) 0.264872(14) 0.60444(2) 0.01815(12) Uani 1 1 d . . .
O1 O 0.2746(2) 0.33976(11) 0.95989(17) 0.0545(6) Uani 1 1 d . . .
O2 O 0.50748(17) 0.17737(9) 0.32446(15) 0.0387(5) Uani 1 1 d . . .
N1 N 0.36060(17) 0.23771(10) 0.77406(15) 0.0264(5) Uani 1 1 d . . .
H1 H 0.3682 0.1977 0.7777 0.032 Uiso 1 1 calc R . .
N2 N 0.37779(16) 0.27338(9) 0.70969(14) 0.0231(4) Uani 1 1 d . . .
N3 N 0.39915(15) 0.35262(9) 0.60067(14) 0.0223(4) Uani 1 1 d . . .
N4 N 0.45710(15) 0.28962(9) 0.49766(14) 0.0214(4) Uani 1 1 d . . .
N5 N 0.48665(16) 0.26143(9) 0.43507(14) 0.0227(4) Uani 1 1 d . . .
H5 H 0.4973 0.2218 0.4345 0.027 Uiso 1 1 calc R . .
N6 N 0.64743(16) 0.30887(10) 0.73381(14) 0.0257(4) Uani 1 1 d . . .
H6 H 0.6356 0.3485 0.7324 0.031 Uiso 1 1 calc R . .
N7 N 0.57294(16) 0.26599(9) 0.69131(14) 0.0221(4) Uani 1 1 d . . .
N8 N 0.45637(16) 0.17821(9) 0.60954(13) 0.0226(4) Uani 1 1 d . . .
N9 N 0.28617(16) 0.23088(9) 0.51769(14) 0.0229(4) Uani 1 1 d . . .
N10 N 0.18781(16) 0.25171(11) 0.46841(15) 0.0275(5) Uani 1 1 d . . .
H10 H 0.1698 0.2905 0.4621 0.033 Uiso 1 1 calc R . .
C1 C 0.2481(4) 0.3773(2) 1.0237(3) 0.0778(13) Uani 1 1 d . . .
H1A H 0.2427 0.4202 1.0035 0.117 Uiso 1 1 calc R . .
H1B H 0.3022 0.3733 1.0890 0.117 Uiso 1 1 calc R . .
H1C H 0.1814 0.3638 1.0217 0.117 Uiso 1 1 calc R . .
C2 C 0.2796(2) 0.27787(16) 0.9726(2) 0.0423(7) Uani 1 1 d . . .
C3 C 0.2592(3) 0.24862(19) 1.0437(2) 0.0508(8) Uani 1 1 d . . .
H3A H 0.2429 0.2724 1.0871 0.061 Uiso 1 1 calc R . .
C4 C 0.2627(3) 0.1851(2) 1.0512(2) 0.0535(9) Uani 1 1 d . . .
H4A H 0.2480 0.1658 1.0993 0.064 Uiso 1 1 calc R . .
C5 C 0.2877(2) 0.14954(17) 0.9883(2) 0.0487(8) Uani 1 1 d . . .
H5A H 0.2897 0.1061 0.9931 0.058 Uiso 1 1 calc R . .
C6 C 0.3098(2) 0.17896(15) 0.9184(2) 0.0416(7) Uani 1 1 d . . .
H6A H 0.3276 0.1548 0.8763 0.050 Uiso 1 1 calc R . .
C7 C 0.3066(2) 0.24253(14) 0.90853(19) 0.0327(6) Uani 1 1 d . . .
C8 C 0.3299(2) 0.27184(12) 0.83286(18) 0.0294(6) Uani 1 1 d . . .
C9 C 0.3281(2) 0.33265(12) 0.80509(18) 0.0308(6) Uani 1 1 d . . .
H9A H 0.3110 0.3676 0.8323 0.037 Uiso 1 1 calc R . .
C10 C 0.35704(19) 0.33168(11) 0.72819(17) 0.0256(5) Uani 1 1 d . . .
C11 C 0.36950(18) 0.37844(11) 0.66566(18) 0.0250(5) Uani 1 1 d . . .
C12 C 0.3533(2) 0.44165(12) 0.6658(2) 0.0329(6) Uani 1 1 d . . .
H12A H 0.3321 0.4595 0.7109 0.040 Uiso 1 1 calc R . .
C13 C 0.3689(2) 0.47799(12) 0.5985(2) 0.0341(6) Uani 1 1 d . . .
H13A H 0.3584 0.5210 0.5977 0.041 Uiso 1 1 calc R . .
C14 C 0.3999(2) 0.45143(11) 0.53236(19) 0.0306(6) Uani 1 1 d . . .
H14A H 0.4103 0.4759 0.4862 0.037 Uiso 1 1 calc R . .
C15 C 0.41542(18) 0.38808(11) 0.53549(17) 0.0233(5) Uani 1 1 d . . .
C16 C 0.44919(18) 0.35005(10) 0.47478(17) 0.0227(5) Uani 1 1 d . . .
C17 C 0.47489(19) 0.35989(11) 0.39692(17) 0.0263(5) Uani 1 1 d . . .
H17A H 0.4761 0.3979 0.3675 0.032 Uiso 1 1 calc R . .
C18 C 0.49800(19) 0.30251(12) 0.37223(17) 0.0253(5) Uani 1 1 d . . .
C19 C 0.5257(2) 0.28280(12) 0.29424(18) 0.0282(5) Uani 1 1 d . . .
C20 C 0.5483(2) 0.32788(15) 0.2403(2) 0.0397(7) Uani 1 1 d . . .
H20A H 0.5470 0.3699 0.2558 0.048 Uiso 1 1 calc R . .
C21 C 0.5726(3) 0.31168(17) 0.1641(2) 0.0520(9) Uani 1 1 d . . .
H21A H 0.5877 0.3426 0.1285 0.062 Uiso 1 1 calc R . .
C22 C 0.5745(3) 0.25097(18) 0.1411(2) 0.0513(8) Uani 1 1 d . . .
H22A H 0.5901 0.2402 0.0889 0.062 Uiso 1 1 calc R . .
C23 C 0.5538(2) 0.20475(15) 0.1936(2) 0.0429(7) Uani 1 1 d . . .
H23A H 0.5563 0.1629 0.1779 0.051 Uiso 1 1 calc R . .
C24 C 0.5292(2) 0.22081(13) 0.2696(2) 0.0327(6) Uani 1 1 d . . .
C25 C 0.5084(4) 0.11365(15) 0.2993(3) 0.0658(11) Uani 1 1 d . . .
H25A H 0.4920 0.0879 0.3431 0.099 Uiso 1 1 calc R . .
H25B H 0.5774 0.1029 0.3039 0.099 Uiso 1 1 calc R . .
H25C H 0.4565 0.1069 0.2336 0.099 Uiso 1 1 calc R . .
C26 C 0.7426(2) 0.28268(14) 0.77877(18) 0.0321(6) Uani 1 1 d . . .
H26A H 0.8061 0.3037 0.8133 0.039 Uiso 1 1 calc R . .
C27 C 0.7307(2) 0.22023(13) 0.76539(18) 0.0307(6) Uani 1 1 d . . .
H27A H 0.7833 0.1898 0.7887 0.037 Uiso 1 1 calc R . .
C28 C 0.62354(19) 0.21123(12) 0.70956(17) 0.0251(5) Uani 1 1 d . . .
C29 C 0.5558(2) 0.15912(11) 0.66204(17) 0.0258(5) Uani 1 1 d . . .
C30 C 0.5844(2) 0.09789(12) 0.6626(2) 0.0350(6) Uani 1 1 d . . .
H30A H 0.6537 0.0848 0.6994 0.042 Uiso 1 1 calc R . .
C31 C 0.5069(3) 0.05634(12) 0.6067(2) 0.0419(7) Uani 1 1 d . . .
H31A H 0.5243 0.0145 0.6051 0.050 Uiso 1 1 calc R . .
C32 C 0.4051(2) 0.07537(12) 0.5537(2) 0.0369(6) Uani 1 1 d . . .
H32A H 0.3532 0.0471 0.5159 0.044 Uiso 1 1 calc R . .
C33 C 0.3811(2) 0.13738(11) 0.55736(17) 0.0269(5) Uani 1 1 d . . .
C34 C 0.2803(2) 0.16866(11) 0.50869(17) 0.0259(5) Uani 1 1 d . . .
C35 C 0.1769(2) 0.15021(13) 0.45436(19) 0.0340(6) Uani 1 1 d . . .
H35A H 0.1512 0.1097 0.4380 0.041 Uiso 1 1 calc R . .
C36 C 0.1211(2) 0.20442(14) 0.43016(19) 0.0336(6) Uani 1 1 d . . .
H36A H 0.0483 0.2079 0.3931 0.040 Uiso 1 1 calc R . .
O3 O 0.66022(17) 0.12507(9) 0.91960(16) 0.0457(5) Uani 1 1 d D . .
C37 C 0.6169(2) 0.08149(12) 0.9372(2) 0.0355(6) Uani 1 1 d D . .
C38 C 0.6158(3) 0.01980(14) 0.8938(3) 0.0485(8) Uani 1 1 d D . .
H38A H 0.6734 0.0172 0.8747 0.073 Uiso 1 1 calc R . .
H38B H 0.5498 0.0142 0.8375 0.073 Uiso 1 1 calc R . .
H38C H 0.6236 -0.0123 0.9408 0.073 Uiso 1 1 calc R . .
C39 C 0.5635(3) 0.08742(17) 1.0025(3) 0.0557(9) Uani 1 1 d D . .
H39A H 0.5647 0.1304 1.0215 0.083 Uiso 1 1 calc R . .
H39B H 0.5996 0.0622 1.0595 0.083 Uiso 1 1 calc R . .
H39C H 0.4913 0.0736 0.9692 0.083 Uiso 1 1 calc R . .
O4 O -0.0348(8) 0.0689(4) 0.4454(7) 0.131(4) Uiso 0.466(5) 1 d PD A -1
C40 C -0.0124(6) 0.0199(3) 0.4827(5) 0.054(2) Uiso 0.466(5) 1 d PD A -1
C41 C 0.0462(11) -0.0237(6) 0.4480(10) 0.103(5) Uiso 0.466(5) 1 d PD A -1
H41A H 0.0183 -0.0215 0.3782 0.154 Uiso 0.466(5) 1 calc PR A -1
H41B H 0.0387 -0.0655 0.4673 0.154 Uiso 0.466(5) 1 calc PR A -1
H41C H 0.1199 -0.0124 0.4760 0.154 Uiso 0.466(5) 1 calc PR A -1
C42 C -0.0142(10) 0.0021(6) 0.5772(7) 0.088(4) Uiso 0.466(5) 1 d PD A -1
H42A H -0.0013 0.0384 0.6179 0.133 Uiso 0.466(5) 1 calc PR A -1
H42B H 0.0399 -0.0286 0.6093 0.133 Uiso 0.466(5) 1 calc PR A -1
H42C H -0.0822 -0.0152 0.5654 0.133 Uiso 0.466(5) 1 calc PR A -1
Cl1_1 Cl 0.6930(6) 0.4684(4) 0.7449(4) 0.0388(13) Uani 0.438(6) 1 d PD B 1
O1_1 O 0.6116(8) 0.4354(6) 0.7573(8) 0.037(4) Uani 0.438(6) 1 d PD B 1
O2_1 O 0.7900(5) 0.4607(3) 0.8255(5) 0.075(3) Uani 0.438(6) 1 d PD B 1
O3_1 O 0.6672(12) 0.5315(4) 0.7293(9) 0.083(4) Uani 0.438(6) 1 d PD B 1
O4_1 O 0.6990(6) 0.4441(3) 0.6608(5) 0.082(3) Uani 0.438(6) 1 d PD B 1
Cl1_2 Cl 0.6994(4) 0.4716(3) 0.7673(3) 0.0305(7) Uani 0.562(6) 1 d PD B 2
O1_2 O 0.6082(6) 0.4341(5) 0.7466(8) 0.053(4) Uani 0.562(6) 1 d PD B 2
O2_2 O 0.7303(4) 0.4996(2) 0.8593(3) 0.0600(16) Uani 0.562(6) 1 d PD B 2
O3_2 O 0.6781(9) 0.5187(4) 0.6984(6) 0.076(3) Uani 0.562(6) 1 d PD B 2
O4_2 O 0.7816(4) 0.4323(2) 0.7711(5) 0.0681(19) Uani 0.562(6) 1 d PD B 2
Cl1_3 Cl 0.3054(6) 0.0501(3) 0.7334(6) 0.0442(19) Uani 0.406(15) 1 d PD C 1
O1_3 O 0.2430(11) 0.0603(4) 0.7836(12) 0.090(5) Uani 0.406(15) 1 d PD C 1
O2_3 O 0.3591(8) -0.0058(5) 0.7641(14) 0.107(6) Uani 0.406(15) 1 d PD C 1
O3_3 O 0.2421(10) 0.0487(9) 0.6348(6) 0.148(8) Uani 0.406(15) 1 d PD C 1
O4_3 O 0.3795(12) 0.1000(7) 0.7551(14) 0.057(6) Uani 0.406(15) 1 d PD C 1
Cl1_4 Cl 0.3145(4) 0.0524(2) 0.7459(4) 0.0395(11) Uani 0.594(15) 1 d PD C 2
O1_4 O 0.3124(11) 0.0405(4) 0.8360(6) 0.110(4) Uani 0.594(15) 1 d PD C 2
O2_4 O 0.3558(8) -0.0001(3) 0.7222(8) 0.084(3) Uani 0.594(15) 1 d PD C 2
O3_4 O 0.2157(6) 0.0642(3) 0.6750(10) 0.154(6) Uani 0.594(15) 1 d PD C 2
O4_4 O 0.3831(8) 0.1046(4) 0.7576(9) 0.039(3) Uani 0.594(15) 1 d PD C 2

loop_
_atom_site_aniso_label
_atom_site_aniso_U_11
_atom_site_aniso_U_22
_atom_site_aniso_U_33
_atom_site_aniso_U_23
_atom_site_aniso_U_13
_atom_site_aniso_U_12
Fe1 0.0199(2) 0.01819(19) 0.01808(19) 0.00005(12) 0.00966(15) 0.00111(12)
O1 0.0720(16) 0.0574(14) 0.0562(14) -0.0193(11) 0.0487(13) -0.0067(12)
O2 0.0574(13) 0.0277(9) 0.0461(11) -0.0055(8) 0.0365(10) -0.0041(9)
N1 0.0255(11) 0.0338(12) 0.0232(10) 0.0030(8) 0.0136(9) -0.0001(8)
N2 0.0230(10) 0.0266(10) 0.0214(10) 0.0018(8) 0.0110(9) 0.0005(8)
N3 0.0204(10) 0.0226(10) 0.0233(10) -0.0011(8) 0.0086(8) 0.0009(8)
N4 0.0221(10) 0.0221(9) 0.0213(9) -0.0006(8) 0.0105(8) 0.0002(8)
N5 0.0243(11) 0.0246(10) 0.0224(10) 0.0000(8) 0.0131(9) 0.0000(8)
N6 0.0245(11) 0.0296(11) 0.0233(10) -0.0027(8) 0.0102(9) -0.0049(8)
N7 0.0240(10) 0.0235(10) 0.0202(10) 0.0002(7) 0.0108(9) -0.0003(8)
N8 0.0290(11) 0.0214(9) 0.0209(9) 0.0011(8) 0.0138(8) 0.0003(8)
N9 0.0235(10) 0.0273(10) 0.0208(10) 0.0006(8) 0.0121(8) 0.0002(8)
N10 0.0235(11) 0.0362(11) 0.0240(10) -0.0004(9) 0.0113(9) 0.0034(9)
C1 0.103(3) 0.080(3) 0.080(3) -0.036(2) 0.068(3) -0.011(3)
C2 0.0350(16) 0.063(2) 0.0337(15) -0.0085(14) 0.0191(13) -0.0055(14)
C3 0.0426(19) 0.085(3) 0.0340(16) -0.0076(17) 0.0252(15) -0.0076(17)
C4 0.0432(19) 0.091(3) 0.0334(16) 0.0105(16) 0.0232(15) 0.0000(18)
C5 0.0448(18) 0.068(2) 0.0384(16) 0.0147(15) 0.0221(15) 0.0011(16)
C6 0.0438(17) 0.0540(18) 0.0351(15) 0.0056(13) 0.0245(14) 0.0034(14)
C7 0.0249(13) 0.0502(16) 0.0261(13) -0.0001(12) 0.0135(11) -0.0015(11)
C8 0.0233(13) 0.0428(15) 0.0241(12) -0.0047(10) 0.0120(11) 0.0003(10)
C9 0.0286(13) 0.0370(14) 0.0304(13) -0.0085(11) 0.0160(11) 0.0008(11)
C10 0.0214(12) 0.0298(12) 0.0272(12) -0.0054(10) 0.0118(10) -0.0002(9)
C11 0.0209(12) 0.0269(12) 0.0272(12) -0.0040(10) 0.0102(10) 0.0014(9)
C12 0.0299(14) 0.0285(13) 0.0402(15) -0.0093(11) 0.0146(12) 0.0017(10)
C13 0.0338(15) 0.0191(12) 0.0460(16) -0.0032(11) 0.0135(13) 0.0019(10)
C14 0.0295(14) 0.0230(12) 0.0359(14) 0.0007(10) 0.0105(12) -0.0020(10)
C15 0.0214(12) 0.0204(11) 0.0258(12) 0.0003(9) 0.0076(10) -0.0023(9)
C16 0.0216(11) 0.0216(11) 0.0230(11) 0.0012(9) 0.0075(9) -0.0020(9)
C17 0.0259(12) 0.0268(12) 0.0252(12) 0.0035(10) 0.0099(10) -0.0058(10)
C18 0.0231(12) 0.0322(13) 0.0219(11) 0.0025(10) 0.0107(10) -0.0043(10)
C19 0.0264(13) 0.0383(14) 0.0220(12) 0.0011(10) 0.0122(10) -0.0026(11)
C20 0.0472(17) 0.0446(16) 0.0337(14) 0.0031(12) 0.0234(13) -0.0043(13)
C21 0.067(2) 0.062(2) 0.0410(17) 0.0078(15) 0.0371(17) -0.0076(17)
C22 0.063(2) 0.068(2) 0.0393(17) -0.0056(16) 0.0366(17) -0.0036(18)
C23 0.0480(18) 0.0512(18) 0.0376(16) -0.0099(13) 0.0260(14) -0.0044(14)
C24 0.0317(14) 0.0391(14) 0.0328(14) -0.0006(11) 0.0188(12) -0.0021(11)
C25 0.112(3) 0.0323(16) 0.087(3) -0.0145(17) 0.075(3) -0.0065(18)
C26 0.0228(13) 0.0492(16) 0.0230(12) 0.0033(11) 0.0084(10) -0.0023(11)
C27 0.0229(13) 0.0454(15) 0.0259(13) 0.0069(11) 0.0124(11) 0.0073(11)
C28 0.0260(12) 0.0308(12) 0.0210(11) 0.0050(9) 0.0123(10) 0.0058(10)
C29 0.0315(13) 0.0260(12) 0.0234(11) 0.0053(9) 0.0151(10) 0.0072(10)
C30 0.0410(16) 0.0286(13) 0.0381(15) 0.0076(11) 0.0194(13) 0.0129(11)
C31 0.061(2) 0.0228(13) 0.0457(17) 0.0040(12) 0.0261(15) 0.0105(13)
C32 0.0509(18) 0.0222(12) 0.0380(15) -0.0031(11) 0.0191(14) -0.0039(12)
C33 0.0374(14) 0.0232(11) 0.0236(12) 0.0015(9) 0.0162(11) -0.0035(10)
C34 0.0324(13) 0.0248(11) 0.0219(11) -0.0024(9) 0.0129(10) -0.0055(10)
C35 0.0373(15) 0.0378(14) 0.0288(13) -0.0065(11) 0.0159(12) -0.0122(12)
C36 0.0235(13) 0.0523(17) 0.0250(13) -0.0069(12) 0.0103(11) -0.0074(12)
O3 0.0461(12) 0.0377(11) 0.0521(13) 0.0008(9) 0.0193(11) -0.0105(9)
C37 0.0327(15) 0.0343(14) 0.0372(15) 0.0002(11) 0.0126(12) 0.0006(11)
C38 0.0434(18) 0.0369(16) 0.064(2) -0.0037(15) 0.0221(16) 0.0031(13)
C39 0.064(2) 0.057(2) 0.058(2) -0.0025(17) 0.0381(19) -0.0020(17)
Cl1_1 0.0338(15) 0.0317(17) 0.043(3) 0.0106(17) 0.0088(17) -0.0024(11)
O1_1 0.050(8) 0.031(6) 0.050(5) 0.008(4) 0.040(5) -0.002(5)
O2_1 0.036(3) 0.069(5) 0.076(5) 0.033(4) -0.018(4) -0.007(3)
O3_1 0.065(5) 0.029(3) 0.129(11) 0.023(5) 0.014(7) 0.002(3)
O4_1 0.113(6) 0.075(5) 0.088(5) -0.013(4) 0.074(5) -0.032(4)
Cl1_2 0.0318(14) 0.0275(10) 0.0318(16) 0.0036(10) 0.0130(12) -0.0039(8)
O1_2 0.022(5) 0.042(6) 0.079(6) -0.008(4) 0.005(3) -0.007(4)
O2_2 0.082(4) 0.052(3) 0.039(2) -0.0153(19) 0.019(2) -0.017(2)
O3_2 0.075(5) 0.074(6) 0.058(4) 0.048(4) 0.008(3) -0.010(4)
O4_2 0.042(3) 0.050(3) 0.127(6) -0.006(3) 0.049(4) 0.002(2)
Cl1_3 0.055(3) 0.046(3) 0.044(2) 0.0030(15) 0.033(2) -0.013(2)
O1_3 0.102(9) 0.039(4) 0.194(14) -0.011(6) 0.126(10) -0.013(5)
O2_3 0.038(5) 0.043(5) 0.198(16) 0.017(7) 0.010(7) 0.006(4)
O3_3 0.107(9) 0.268(18) 0.043(5) 0.038(7) 0.007(5) -0.124(10)
O4_3 0.058(12) 0.055(10) 0.065(13) 0.016(8) 0.033(10) -0.005(8)
Cl1_4 0.0384(16) 0.0304(15) 0.0540(18) -0.0003(10) 0.0235(11) 0.0048(11)
O1_4 0.183(10) 0.094(6) 0.106(6) -0.029(4) 0.114(7) -0.078(6)
O2_4 0.111(6) 0.020(3) 0.164(8) -0.009(3) 0.098(6) 0.004(3)
O3_4 0.053(4) 0.064(4) 0.223(12) -0.008(6) -0.061(6) 0.019(3)
O4_4 0.059(7) 0.022(4) 0.056(7) -0.001(4) 0.044(6) -0.004(4)

loop_
_atom_type_symbol
_atom_type_description
_atom_type_scat_dispersion_real
_atom_type_scat_dispersion_imag
_atom_type_scat_source
C C -0.0020 0.0020 'WCROMER Program in WinGX L.Kissel & R.H.Pratt Acta Cryst A46 170 1990'
H H 0.0000 0.0000 'WCROMER Program in WinGX L.Kissel & R.H.Pratt Acta Cryst A46 170 1990'
N N -0.0031 0.0040 'WCROMER Program in WinGX L.Kissel & R.H.Pratt Acta Cryst A46 170 1990'
O O -0.0041 0.0074 'WCROMER Program in WinGX L.Kissel & R.H.Pratt Acta Cryst A46 170 1990'
Cl Cl 0.1408 0.1896 'WCROMER Program in WinGX L.Kissel & R.H.Pratt Acta Cryst A46 170 1990'
Fe Fe 0.2064 0.9930 'WCROMER Program in WinGX L.Kissel & R.H.Pratt Acta Cryst A46 170 1990'

loop_
_geom_angle_atom_site_label_1
_geom_angle_atom_site_label_2
_geom_angle_atom_site_label_3
_geom_angle
N8 Fe1 N3 176.77(8)
N8 Fe1 N4 99.41(8)
N3 Fe1 N4 78.96(8)
N8 Fe1 N7 79.34(8)
N3 Fe1 N7 97.82(8)
N4 Fe1 N7 89.80(8)
N8 Fe1 N9 79.26(8)
N3 Fe1 N9 103.56(8)
N4 Fe1 N9 93.10(8)
N7 Fe1 N9 158.59(8)
N8 Fe1 N2 102.23(8)
N3 Fe1 N2 79.42(8)
N4 Fe1 N2 158.36(8)
N7 Fe1 N2 94.14(8)
N9 Fe1 N2 90.95(8)
C2 O1 C1 118.4(3)
C24 O2 C25 117.6(2)
N2 N1 C8 112.0(2)
N2 N1 H1 124.0
C8 N1 H1 124.0
N1 N2 C10 105.1(2)
N1 N2 Fe1 139.43(16)
C10 N2 Fe1 115.50(16)
C11 N3 C15 120.6(2)
C11 N3 Fe1 119.55(16)
C15 N3 Fe1 119.82(16)
N5 N4 C16 105.85(19)
N5 N4 Fe1 136.72(16)
C16 N4 Fe1 117.42(16)
N4 N5 C18 111.68(19)
N4 N5 H5 124.2
C18 N5 H5 124.2
N7 N6 C26 111.2(2)
N7 N6 H6 124.4
C26 N6 H6 124.4
N6 N7 C28 105.6(2)
N6 N7 Fe1 137.08(16)
C28 N7 Fe1 116.85(16)
C29 N8 C33 120.6(2)
C29 N8 Fe1 119.45(16)
C33 N8 Fe1 119.91(17)
N10 N9 C34 105.8(2)
N10 N9 Fe1 137.69(16)
C34 N9 Fe1 116.13(17)
C36 N10 N9 110.8(2)
C36 N10 H10 124.6
N9 N10 H10 124.6
O1 C1 H1A 109.5
O1 C1 H1B 109.5
H1A C1 H1B 109.5
O1 C1 H1C 109.5
H1A C1 H1C 109.5
H1B C1 H1C 109.5
O1 C2 C3 123.3(3)
O1 C2 C7 116.7(3)
C3 C2 C7 120.0(3)
C4 C3 C2 120.6(3)
C4 C3 H3A 119.7
C2 C3 H3A 119.7
C3 C4 C5 120.3(3)
C3 C4 H4A 119.8
C5 C4 H4A 119.8
C6 C5 C4 119.0(3)
C6 C5 H5A 120.5
C4 C5 H5A 120.5
C7 C6 C5 122.2(3)
C7 C6 H6A 118.9
C5 C6 H6A 118.9
C6 C7 C2 117.9(3)
C6 C7 C8 120.4(2)
C2 C7 C8 121.7(3)
N1 C8 C9 106.4(2)
N1 C8 C7 121.4(2)
C9 C8 C7 132.2(2)
C8 C9 C10 105.7(2)
C8 C9 H9A 127.1
C10 C9 H9A 127.1
N2 C10 C9 110.8(2)
N2 C10 C11 114.6(2)
C9 C10 C11 134.6(2)
N3 C11 C12 120.8(2)
N3 C11 C10 110.9(2)
C12 C11 C10 128.3(2)
C13 C12 C11 118.8(2)
C13 C12 H12A 120.6
C11 C12 H12A 120.6
C12 C13 C14 120.3(2)
C12 C13 H13A 119.8
C14 C13 H13A 119.8
C13 C14 C15 118.6(2)
C13 C14 H14A 120.7
C15 C14 H14A 120.7
N3 C15 C14 120.9(2)
N3 C15 C16 110.5(2)
C14 C15 C16 128.6(2)
N4 C16 C17 110.3(2)
N4 C16 C15 113.3(2)
C17 C16 C15 136.5(2)
C18 C17 C16 105.8(2)
C18 C17 H17A 127.1
C16 C17 H17A 127.1
N5 C18 C17 106.4(2)
N5 C18 C19 122.2(2)
C17 C18 C19 131.3(2)
C20 C19 C24 117.8(2)
C20 C19 C18 118.8(2)
C24 C19 C18 123.4(2)
C21 C20 C19 121.1(3)
C21 C20 H20A 119.5
C19 C20 H20A 119.5
C22 C21 C20 119.8(3)
C22 C21 H21A 120.1
C20 C21 H21A 120.1
C21 C22 C23 120.9(3)
C21 C22 H22A 119.6
C23 C22 H22A 119.6
C24 C23 C22 119.4(3)
C24 C23 H23A 120.3
C22 C23 H23A 120.3
O2 C24 C23 122.4(3)
O2 C24 C19 116.6(2)
C23 C24 C19 121.0(3)
O2 C25 H25A 109.5
O2 C25 H25B 109.5
H25A C25 H25B 109.5
O2 C25 H25C 109.5
H25A C25 H25C 109.5
H25B C25 H25C 109.5
N6 C26 C27 107.9(2)
N6 C26 H26A 126.1
C27 C26 H26A 126.1
C26 C27 C28 105.2(2)
C26 C27 H27A 127.4
C28 C27 H27A 127.4
N7 C28 C27 110.1(2)
N7 C28 C29 113.5(2)
C27 C28 C29 136.3(2)
N8 C29 C30 121.5(2)
N8 C29 C28 110.8(2)
C30 C29 C28 127.6(2)
C29 C30 C31 117.6(3)
C29 C30 H30A 121.2
C31 C30 H30A 121.2
C32 C31 C30 121.2(2)
C32 C31 H31A 119.4
C30 C31 H31A 119.4
C31 C32 C33 118.4(3)
C31 C32 H32A 120.8
C33 C32 H32A 120.8
N8 C33 C32 120.7(2)
N8 C33 C34 110.4(2)
C32 C33 C34 128.8(2)
N9 C34 C35 110.4(2)
N9 C34 C33 113.9(2)
C35 C34 C33 135.7(2)
C36 C35 C34 104.5(2)
C36 C35 H35A 127.7
C34 C35 H35A 127.7
N10 C36 C35 108.5(2)
N10 C36 H36A 125.8
C35 C36 H36A 125.8
O3 C37 C38 120.7(3)
O3 C37 C39 121.7(3)
C38 C37 C39 117.6(3)
C37 C38 H38A 109.5
C37 C38 H38B 109.5
H38A C38 H38B 109.5
C37 C38 H38C 109.5
H38A C38 H38C 109.5
H38B C38 H38C 109.5
C37 C39 H39A 109.5
C37 C39 H39B 109.5
H39A C39 H39B 109.5
C37 C39 H39C 109.5
H39A C39 H39C 109.5
H39B C39 H39C 109.5
O4 C40 C41 118.1(9)
O4 C40 C42 125.7(9)
C41 C40 C42 114.6(7)
C40 C41 H41A 109.5
C40 C41 H41B 109.5
H41A C41 H41B 109.5
C40 C41 H41C 109.5
H41A C41 H41C 109.5
H41B C41 H41C 109.5
C40 C42 H42A 109.5
C40 C42 H42B 109.5
H42A C42 H42B 109.5
C40 C42 H42C 109.5
H42A C42 H42C 109.5
H42B C42 H42C 109.5
O3_1 Cl1_1 O2_1 110.3(7)
O3_1 Cl1_1 O4_1 108.3(6)
O2_1 Cl1_1 O4_1 109.9(6)
O3_1 Cl1_1 O1_1 110.1(8)
O2_1 Cl1_1 O1_1 111.1(7)
O4_1 Cl1_1 O1_1 107.0(6)
O3_2 Cl1_2 O4_2 112.3(6)
O3_2 Cl1_2 O2_2 108.1(5)
O4_2 Cl1_2 O2_2 108.1(5)
O3_2 Cl1_2 O1_2 110.9(6)
O4_2 Cl1_2 O1_2 108.1(6)
O2_2 Cl1_2 O1_2 109.3(6)
O3_3 Cl1_3 O2_3 110.7(8)
O3_3 Cl1_3 O1_3 109.4(7)
O2_3 Cl1_3 O1_3 109.0(7)
O3_3 Cl1_3 O4_3 109.8(8)
O2_3 Cl1_3 O4_3 109.6(8)
O1_3 Cl1_3 O4_3 108.4(8)
O3_4 Cl1_4 O2_4 109.9(6)
O3_4 Cl1_4 O1_4 111.7(6)
O2_4 Cl1_4 O1_4 106.6(5)
O3_4 Cl1_4 O4_4 110.6(6)
O2_4 Cl1_4 O4_4 109.9(5)
O1_4 Cl1_4 O4_4 108.0(5)

loop_
_geom_bond_atom_site_label_1
_geom_bond_atom_site_label_2
_geom_bond_distance
Fe1 N8 1.921(2)
Fe1 N3 1.924(2)
Fe1 N4 1.952(2)
Fe1 N7 1.952(2)
Fe1 N9 1.968(2)
Fe1 N2 1.977(2)
O1 C2 1.349(4)
O1 C1 1.432(4)
O2 C24 1.376(3)
O2 C25 1.431(3)
N1 N2 1.349(3)
N1 C8 1.365(3)
N1 H1 0.8700
N2 C10 1.349(3)
N3 C11 1.349(3)
N3 C15 1.350(3)
N4 N5 1.339(3)
N4 C16 1.344(3)
N5 C18 1.365(3)
N5 H5 0.8700
N6 N7 1.343(3)
N6 C26 1.344(3)
N6 H6 0.8700
N7 C28 1.348(3)
N8 C29 1.349(3)
N8 C33 1.350(3)
N9 N10 1.343(3)
N9 C34 1.350(3)
N10 C36 1.343(3)
N10 H10 0.8700
C1 H1A 0.9700
C1 H1B 0.9700
C1 H1C 0.9700
C2 C3 1.386(4)
C2 C7 1.413(4)
C3 C4 1.376(5)
C3 H3A 0.9400
C4 C5 1.387(5)
C4 H4A 0.9400
C5 C6 1.386(4)
C5 H5A 0.9400
C6 C7 1.380(4)
C6 H6A 0.9400
C7 C8 1.471(4)
C8 C9 1.378(4)
C9 C10 1.395(3)
C9 H9A 0.9400
C10 C11 1.451(4)
C11 C12 1.385(3)
C12 C13 1.382(4)
C12 H12A 0.9400
C13 C14 1.382(4)
C13 H13A 0.9400
C14 C15 1.384(3)
C14 H14A 0.9400
C15 C16 1.460(3)
C16 C17 1.397(3)
C17 C18 1.374(4)
C17 H17A 0.9400
C18 C19 1.464(3)
C19 C20 1.396(4)
C19 C24 1.398(4)
C20 C21 1.389(4)
C20 H20A 0.9400
C21 C22 1.361(5)
C21 H21A 0.9400
C22 C23 1.387(5)
C22 H22A 0.9400
C23 C24 1.386(4)
C23 H23A 0.9400
C25 H25A 0.9700
C25 H25B 0.9700
C25 H25C 0.9700
C26 C27 1.364(4)
C26 H26A 0.9400
C27 C28 1.396(4)
C27 H27A 0.9400
C28 C29 1.456(4)
C29 C30 1.382(3)
C30 C31 1.392(4)
C30 H30A 0.9400
C31 C32 1.376(4)
C31 H31A 0.9400
C32 C33 1.389(4)
C32 H32A 0.9400
C33 C34 1.459(4)
C34 C35 1.394(4)
C35 C36 1.371(4)
C35 H35A 0.9400
C36 H36A 0.9400
O3 C37 1.211(3)
C37 C38 1.486(4)
C37 C39 1.486(4)
C38 H38A 0.9700
C38 H38B 0.9700
C38 H38C 0.9700
C39 H39A 0.9700
C39 H39B 0.9700
C39 H39C 0.9700
O4 C40 1.180(8)
C40 C41 1.488(8)
C40 C42 1.503(8)
C41 H41A 0.9700
C41 H41B 0.9700
C41 H41C 0.9700
C42 H42A 0.9700
C42 H42B 0.9700
C42 H42C 0.9700
Cl1_1 O3_1 1.405(6)
Cl1_1 O2_1 1.410(6)
Cl1_1 O4_1 1.423(6)
Cl1_1 O1_1 1.426(6)
Cl1_2 O3_2 1.403(5)
Cl1_2 O4_2 1.415(5)
Cl1_2 O2_2 1.420(5)
Cl1_2 O1_2 1.434(5)
Cl1_3 O3_3 1.389(7)
Cl1_3 O2_3 1.396(6)
Cl1_3 O1_3 1.404(6)
Cl1_3 O4_3 1.436(6)
Cl1_4 O3_4 1.378(5)
Cl1_4 O2_4 1.389(5)
Cl1_4 O1_4 1.414(5)
Cl1_4 O4_4 1.445(5)

loop_
_geom_hbond_atom_site_label_D
_geom_hbond_atom_site_label_H
_geom_hbond_atom_site_label_A
_geom_hbond_distance_DH
_geom_hbond_distance_HA
_geom_hbond_distance_DA
_geom_hbond_angle_DHA
_geom_hbond_site_symmetry_A
N1 H1 O4_4 0.87 2.06 2.915(9) 168.2 .
N1 H1 O4_3 0.87 2.16 3.012(15) 168.1 .
N5 H5 O2 0.87 1.99 2.580(3) 123.8 .
N6 H6 O1_2 0.87 1.92 2.786(13) 171.8 .
N6 H6 O1_1 0.87 1.97 2.831(14) 167.8 .
N6 H6 Cl1_1 0.87 2.70 3.497(8) 153.5 .
N6 H6 Cl1_2 0.87 2.79 3.583(6) 153.1 .
N10 H10 O3 0.87 1.92 2.748(3) 158.2 4_565
